data_7118721
loop_
_publ_author_name
'Cheung, Pui Man'
'Berger, Robert F.'
'Zakharov, Lev N.'
'Gilbertson, John D.'

_publ_section_title
;
 Square planar Cu(i) stabilized by a pyridinediimine ligand.
;
_journal_issue 22
_journal_name_full 'Chemical communications (Cambridge, England)'
_journal_page_first 4156
_journal_page_last 4159
_journal_paper_doi 10.1039/c6cc00271d
_journal_volume 52
_journal_year 2016
_chemical_absolute_configuration ad
_chemical_formula_moiety 'C35 H46 Cu N4, F6 P1'
_chemical_formula_sum 'C35 H46 Cu F6 N4 P'
_chemical_formula_weight 731.27
_space_group_crystal_system monoclinic
_space_group_IT_number 14
_space_group_name_Hall '-P 2ybc'
_space_group_name_H-M_alt 'P 1 21/c 1'
_symmetry_space_group_name_Hall '-P 2ybc'
_symmetry_space_group_name_H-M 'P 1 21/c 1'
_atom_sites_solution_hydrogens geom
_audit_creation_date 2015-12-21
_audit_creation_method
;
Olex2 1.2
(compiled 2015.09.30 svn.r3233 for OlexSys, GUI svn.r5103)
;
_audit_update_record
;
2016-01-11 deposited with the CCDC.
2016-02-08 downloaded from the CCDC.
;
_cell_angle_alpha 90
_cell_angle_beta 104.80
_cell_angle_gamma 90
_cell_formula_units_Z 4
_cell_length_a 8.96(3)
_cell_length_b 24.20(8)
_cell_length_c 17.53(5)
_cell_measurement_reflns_used 2842
_cell_measurement_temperature 100(2)
_cell_measurement_theta_max 27.5
_cell_measurement_theta_min 2.4
_cell_volume 3675(2)
_computing_cell_refinement
;
CrystalClear-SM Expert 2.1 b45 (Rigaku, 2015)
;
_computing_data_collection
;
CrystalClear-SM Expert 2.1 b45 (Rigaku, 2015)
;
_computing_data_reduction
;
CrystalClear-SM Expert 2.1 b45 (Rigaku, 2015)
;
_computing_molecular_graphics 'Olex2 (Dolomanov et al., 2009)'
_computing_publication_material 'Olex2 (Dolomanov et al., 2009)'
_computing_structure_refinement 'ShelXL (Sheldrick, 2015)'
_computing_structure_solution 'ShelXT (Sheldrick, 2015)'
_diffrn_ambient_temperature 100(2)
_diffrn_detector PILT
_diffrn_detector_area_resol_mean 5.8140
_diffrn_measured_fraction_theta_full 0.996
_diffrn_measured_fraction_theta_max 0.996
_diffrn_measurement_details
;
scan:
    Number of images: 233
               Slice: -27.0000 - 89.5000
         Image width: 0.5000
            Exp time: 10.0000
       Rotation axis: Omega
               Omega: 0.0000
               Kappa: 63.0000
                 Phi: 36.0000
                 XTD: 30.0000
              2theta: 0.0000
scan:
    Number of images: 128
               Slice: 0.0000 - 64.0000
         Image width: 0.5000
            Exp time: 10.0000
       Rotation axis: Omega
               Omega: 0.0000
               Kappa: 45.0000
                 Phi: -144.0000
                 XTD: 30.0000
              2theta: 0.0000
scan:
    Number of images: 107
               Slice: -90.0000 - -36.5000
         Image width: 0.5000
            Exp time: 10.0000
       Rotation axis: Omega
               Omega: 0.0000
               Kappa: -82.0000
                 Phi: 36.0000
                 XTD: 30.0000
              2theta: 0.000
;
_diffrn_measurement_device_type
;
Rigaku XtaLABPRO
;
_diffrn_measurement_method 'profile data from \w-scans'
_diffrn_measurement_specimen_support Loop
_diffrn_orient_matrix_type d*Trek
_diffrn_orient_matrix_UB_11 0.103431
_diffrn_orient_matrix_UB_12 -0.051207
_diffrn_orient_matrix_UB_13 -0.003097
_diffrn_orient_matrix_UB_21 -0.009252
_diffrn_orient_matrix_UB_22 -0.020775
_diffrn_orient_matrix_UB_23 0.034502
_diffrn_orient_matrix_UB_31 -0.008389
_diffrn_orient_matrix_UB_32 -0.048999
_diffrn_orient_matrix_UB_33 -0.031753
_diffrn_radiation_monochromator Confocal
_diffrn_radiation_type MoK\a
_diffrn_radiation_wavelength 0.71075
_diffrn_reflns_av_R_equivalents 0.1766
_diffrn_reflns_av_unetI/netI 0.1572
_diffrn_reflns_Laue_measured_fraction_full 0.996
_diffrn_reflns_Laue_measured_fraction_max 0.996
_diffrn_reflns_limit_h_max 11
_diffrn_reflns_limit_h_min -10
_diffrn_reflns_limit_k_max 30
_diffrn_reflns_limit_k_min -30
_diffrn_reflns_limit_l_max 21
_diffrn_reflns_limit_l_min -21
_diffrn_reflns_number 28473
_diffrn_reflns_point_group_measured_fraction_full 0.996
_diffrn_reflns_point_group_measured_fraction_max 0.996
_diffrn_reflns_theta_full 25.242
_diffrn_reflns_theta_max 26.372
_diffrn_reflns_theta_min 2.351
_diffrn_source RAPID3kW_Mo
_diffrn_source_current 40.0
_diffrn_source_power 2.0
_diffrn_source_voltage 50.0
_exptl_absorpt_coefficient_mu 0.698
_exptl_absorpt_correction_T_max 1.00
_exptl_absorpt_correction_T_min 0.344
_exptl_absorpt_correction_type multi-scan
_exptl_absorpt_process_details 'REQAB (Rigaku, 1998)'
_exptl_crystal_colour Blue
_exptl_crystal_density_diffrn 1.322
_exptl_crystal_description Plate
_exptl_crystal_F_000 1528
_exptl_crystal_preparation Loop
_exptl_crystal_size_max 0.5o
_exptl_crystal_size_mid 0.11
_exptl_crystal_size_min 0.08
_refine_diff_density_max 1.784
_refine_diff_density_min -1.273
_refine_diff_density_rms 0.167
_refine_ls_extinction_method none
_refine_ls_goodness_of_fit_ref 0.941
_refine_ls_hydrogen_treatment constr
_refine_ls_matrix_type full
_refine_ls_number_parameters 499
_refine_ls_number_reflns 7478
_refine_ls_number_restraints 216
_refine_ls_restrained_S_all 0.975
_refine_ls_R_factor_all 0.1266
_refine_ls_R_factor_gt 0.0888
_refine_ls_shift/su_max 0.001
_refine_ls_shift/su_mean 0.000
_refine_ls_structure_factor_coef Fsqd
_refine_ls_weighting_details 'w=1/[\s^2^(Fo^2^)+(0.1583P)^2^] where P=(Fo^2^+2Fc^2^)/3'
_refine_ls_weighting_scheme calc
_refine_ls_wR_factor_gt 0.2239
_refine_ls_wR_factor_ref 0.2701
_reflns_Friedel_coverage 0.000
_reflns_number_gt 4625
_reflns_number_total 7478
_reflns_threshold_expression 'I > 2\s(I)'
_cod_data_source_file c6cc00271d2.cif
_cod_data_source_block gilb209_trans
_cod_depositor_comments
;
The following automatic conversions were performed:

'_exptl_absorpt_correction_type' value 'Multi-scan' changed to
'multi-scan' according to
/usr/data/users/saulius/crontab/automatic-downloads/rss-feeds/RSC/lib/dictionaries/cif_core.dic
dictionary named 'cif_core.dic' version 2.4.2 from 2011-04-26.

Automatic conversion script
Id: cif_fix_values 4268 2015-11-12 08:31:59Z antanas 

 Adding full bibliography for 7118721--7118725.cif.
;
_cod_original_cell_volume 3675(20)
_cod_database_code 7118721
_shelx_space_group_comment
;
The symmetry employed for this shelxl refinement is uniquely defined
by the following loop, which should always be used as a source of
symmetry information in preference to the above space-group names.
They are only intended as comments.
;
_olex2_refinement_description
;
1. Others
 Fixed Uiso: H5(0.032) H6(0.03) H4(0.03) H28(0.032) H27(0.032) H30(0.036)
 H11A(0.053) H11B(0.053) H11C(0.053) H1A(0.052) H1B(0.052) H1C(0.052)
 H26(0.032) H33(0.036) H14(0.047) H9A(0.052) H9B(0.052) H9C(0.052) H21(0.053)
 H20A(0.051) H20B(0.051) H20C(0.051) H16(0.045) H15(0.049) H18(0.037)
 H35A(0.064) H35B(0.064) H35C(0.064) H34A(0.077) H34B(0.077) H34C(0.077)
 H19A(0.07) H19B(0.07) H19C(0.07) H23A(0.094) H23B(0.094) H23C(0.094)
 H32A(0.101) H32B(0.101) H32C(0.101) H22A(0.092) H22B(0.092) H22C(0.092)
 H31A(0.1) H31B(0.1) H31C(0.1)
 Fixed X: H5(0.7724) H6(0.7836) H4(0.6661) H28(0.5707) H27(0.3115) H30(0.754)
 H11A(0.3952) H11B(0.4505) H11C(0.5721) H1A(0.5243) H1B(0.512) H1C(0.6745)
 H26(0.1376) H33(0.2406) H14(0.8548) H9A(0.8182) H9B(0.9114) H9C(0.7656)
 H21(0.917) H20A(0.5066) H20B(0.3289) H20C(0.3999) H16(0.4326) H15(0.6443)
 H18(0.3751) H35A(0.0295) H35B(0.031) H35C(0.1656) H34A(0.1321) H34B(0.0113)
 H34C(0.0064) H19A(0.2173) H19B(0.1412) H19C(0.2127) H23A(1.0734) H23B(1.1507)
 H23C(1.0806) H32A(0.7799) H32B(0.9312) H32C(0.8371) H22A(0.8048) H22B(0.9845)
 H22C(0.8868) H31A(0.7685) H31B(0.8912) H31C(0.7231)
 Fixed Y: H5(0.4666) H6(0.3701) H4(0.5069) H28(0.4532) H27(0.4608) H30(0.4302)
 H11A(0.1542) H11B(0.1791) H11C(0.1591) H1A(0.5251) H1B(0.5361) H1C(0.5298)
 H26(0.45) H33(0.4238) H14(0.1169) H9A(0.2273) H9B(0.2824) H9C(0.2714)
 H21(0.2552) H20A(0.2187) H20B(0.2261) H20C(0.1667) H16(0.1004) H15(0.0632)
 H18(0.2434) H35A(0.4926) H35B(0.4818) H35C(0.5151) H34A(0.3504) H34B(0.3765)
 H34C(0.3913) H19A(0.142) H19B(0.2007) H19C(0.1748) H23A(0.1677) H23B(0.222)
 H23C(0.1792) H32A(0.5134) H32B(0.4787) H32C(0.475) H22A(0.2745) H22B(0.2745)
 H22C(0.2237) H31A(0.3763) H31B(0.3694) H31C(0.3469)
 Fixed Z: H5(0.4645) H6(0.4574) H4(0.5605) H28(0.972) H27(0.9588) H30(0.8138)
 H11A(0.7633) H11B(0.8485) H11C(0.8041) H1A(0.7341) H1B(0.6446) H1C(0.7042)
 H26(0.8373) H33(0.6555) H14(0.7239) H9A(0.5195) H9B(0.5222) H9C(0.4525)
 H21(0.6678) H20A(0.4404) H20B(0.4038) H20C(0.4193) H16(0.5819) H15(0.6686)
 H18(0.5369) H35A(0.705) H35B(0.617) H35C(0.6727) H34A(0.7135) H34B(0.6417)
 H34C(0.7281) H19A(0.4968) H19B(0.49) H19C(0.5732) H23A(0.7601) H23B(0.7399)
 H23C(0.6731) H32A(0.8933) H32B(0.903) H32C(0.9669) H22A(0.7687) H22B(0.8027)
 H22C(0.8174) H31A(0.9587) H31B(0.9097) H31C(0.8763)
;
_shelx_shelxl_version_number 2014/7
_olex2_submission_special_instructions 'No special instructions were received'

loop_
_space_group_symop_operation_xyz
'x, y, z'
'-x, y+1/2, -z+1/2'
'-x, -y, -z'
'x, -y-1/2, z-1/2'

loop_
_atom_site_label
_atom_site_type_symbol
_atom_site_fract_x
_atom_site_fract_y
_atom_site_fract_z
_atom_site_U_iso_or_equiv
_atom_site_adp_type
_atom_site_occupancy
_atom_site_site_symmetry_order
_atom_site_calc_flag
_atom_site_refinement_flags_posn
_atom_site_refinement_flags_adp
_atom_site_refinement_flags_occupancy
_atom_site_disorder_assembly
_atom_site_disorder_group
Cu1 Cu 0.53647(8) 0.33477(2) 0.67973(4) 0.0250(2) Uani 1 1 d . . . . .
P1B P 0.2028(6) 0.37144(16) 0.4589(3) 0.0467(14) Uani 0.356(6) 1 d D U P A 2
N0AA N 0.5116(5) 0.41905(15) 0.7155(2) 0.0216(8) Uani 1 1 d . . . . .
N2 N 0.6393(5) 0.37889(15) 0.6074(2) 0.0215(8) Uani 1 1 d . . . . .
N3 N 0.6384(5) 0.26908(16) 0.5988(2) 0.0256(9) Uani 1 1 d . . . . .
F5B F 0.1365(10) 0.3999(4) 0.3744(4) 0.0540(18) Uani 0.356(6) 1 d D U P A 2
N1 N 0.4826(6) 0.27415(17) 0.7374(3) 0.0304(10) Uani 1 1 d . . . . .
C7 C 0.6970(6) 0.35548(19) 0.5518(3) 0.0210(9) Uani 1 1 d . . . . .
C2 C 0.5646(6) 0.45576(18) 0.6760(3) 0.0216(10) Uani 1 1 d . . . . .
C3 C 0.6288(6) 0.43453(18) 0.6101(3) 0.0218(9) Uani 1 1 d . . . . .
C24 C 0.4555(6) 0.43387(17) 0.7829(3) 0.0206(9) Uani 1 1 d . . . . .
F2B F 0.2239(9) 0.3157(3) 0.4132(5) 0.0544(13) Uani 0.356(6) 1 d D U P A 2
C5 C 0.7374(6) 0.4446(2) 0.4999(3) 0.0268(11) Uani 1 1 d . . . . .
H5 H 0.7724 0.4666 0.4645 0.032 Uiso 1 1 calc R . . . .
C25 C 0.2976(6) 0.43809(18) 0.7743(3) 0.0243(10) Uani 1 1 d . . . . .
F4B F 0.1841(9) 0.4283(3) 0.5024(4) 0.0552(19) Uani 0.356(6) 1 d D U P A 2
C6 C 0.7459(6) 0.3870(2) 0.4962(3) 0.0252(10) Uani 1 1 d . . . . .
H6 H 0.7836 0.3701 0.4574 0.030 Uiso 1 1 calc R . . . .
C8 C 0.7100(6) 0.29327(19) 0.5542(3) 0.0245(10) Uani 1 1 d . . . . .
C4 C 0.6755(6) 0.46877(19) 0.5576(3) 0.0253(10) Uani 1 1 d . . . . .
H4 H 0.6661 0.5069 0.5605 0.030 Uiso 1 1 calc R . . . .
C28 C 0.5033(7) 0.44932(19) 0.9223(3) 0.0270(11) Uani 1 1 d . . . . .
H28 H 0.5707 0.4532 0.9720 0.032 Uiso 1 1 calc R . . . .
C29 C 0.5645(6) 0.43909(18) 0.8565(3) 0.0255(10) Uani 1 1 d . . . . .
C10 C 0.4750(7) 0.2318(2) 0.7642(3) 0.0290(11) Uani 1 1 d . . . . .
C27 C 0.3475(7) 0.45370(18) 0.9145(3) 0.0265(11) Uani 1 1 d . . . . .
H27 H 0.3115 0.4608 0.9588 0.032 Uiso 1 1 calc R . . . .
C30 C 0.7353(7) 0.4315(2) 0.8665(3) 0.0301(11) Uani 1 1 d . . . . .
H30 H 0.7540 0.4302 0.8138 0.036 Uiso 1 1 calc R . . . .
C11 C 0.4730(8) 0.1762(2) 0.7980(3) 0.0353(13) Uani 1 1 d . . . . .
H11A H 0.3952 0.1542 0.7633 0.053 Uiso 1 1 calc GR . . . .
H11B H 0.4505 0.1791 0.8485 0.053 Uiso 1 1 calc GR . . . .
H11C H 0.5721 0.1591 0.8041 0.053 Uiso 1 1 calc GR . . . .
C17 C 0.5146(7) 0.17825(19) 0.5800(3) 0.0279(11) Uani 1 1 d . . . . .
C1 C 0.5693(8) 0.5173(2) 0.6911(3) 0.0347(13) Uani 1 1 d . . . . .
H1A H 0.5243 0.5251 0.7341 0.052 Uiso 1 1 calc GR . . . .
H1B H 0.5120 0.5361 0.6446 0.052 Uiso 1 1 calc GR . . . .
H1C H 0.6745 0.5298 0.7042 0.052 Uiso 1 1 calc GR . . . .
C12 C 0.6466(7) 0.21071(19) 0.6133(3) 0.0257(11) Uani 1 1 d . . . . .
C26 C 0.2431(6) 0.44769(19) 0.8417(3) 0.0265(10) Uani 1 1 d . . . . .
H26 H 0.1376 0.4500 0.8373 0.032 Uiso 1 1 calc R . . . .
C33 C 0.1822(6) 0.4318(2) 0.6945(3) 0.0298(11) Uani 1 1 d . . . . .
H33 H 0.2406 0.4238 0.6555 0.036 Uiso 1 1 calc R . . . .
C13 C 0.7761(8) 0.1888(2) 0.6680(3) 0.0344(13) Uani 1 1 d . . . . .
F3B F 0.2737(10) 0.3421(3) 0.5423(4) 0.0548(18) Uani 0.356(6) 1 d D U P A 2
C14 C 0.7709(8) 0.1326(2) 0.6879(3) 0.0395(14) Uani 1 1 d . . . . .
H14 H 0.8548 0.1169 0.7239 0.047 Uiso 1 1 calc R . . . .
C9 C 0.8104(7) 0.2662(2) 0.5079(4) 0.0344(12) Uani 1 1 d . . . . .
H9A H 0.8182 0.2273 0.5195 0.052 Uiso 1 1 calc GR . . . .
H9B H 0.9114 0.2824 0.5222 0.052 Uiso 1 1 calc GR . . . .
H9C H 0.7656 0.2714 0.4525 0.052 Uiso 1 1 calc GR . . . .
C21 C 0.9146(8) 0.2253(3) 0.7052(4) 0.0440(15) Uani 1 1 d . . . . .
H21 H 0.9170 0.2552 0.6678 0.053 Uiso 1 1 calc R . . . .
C20 C 0.4063(7) 0.2040(2) 0.4385(3) 0.0343(12) Uani 1 1 d . . . . .
H20A H 0.5066 0.2187 0.4404 0.051 Uiso 1 1 calc GR . . . .
H20B H 0.3289 0.2261 0.4038 0.051 Uiso 1 1 calc GR . . . .
H20C H 0.3999 0.1667 0.4193 0.051 Uiso 1 1 calc GR . . . .
C16 C 0.5178(8) 0.1227(2) 0.6028(3) 0.0371(14) Uani 1 1 d . . . . .
H16 H 0.4326 0.1004 0.5819 0.045 Uiso 1 1 calc R . . . .
C15 C 0.6443(9) 0.1004(2) 0.6552(3) 0.0411(15) Uani 1 1 d . . . . .
H15 H 0.6443 0.0632 0.6686 0.049 Uiso 1 1 calc R . . . .
C18 C 0.3798(7) 0.2046(2) 0.5214(3) 0.0306(11) Uani 1 1 d . . . . .
H18 H 0.3751 0.2434 0.5369 0.037 Uiso 1 1 calc R . . . .
F6B F 0.3735(8) 0.3900(3) 0.4566(5) 0.0571(18) Uani 0.356(6) 1 d D U P A 2
C35 C 0.0940(8) 0.4852(3) 0.6701(4) 0.0425(14) Uani 1 1 d . . . . .
H35A H 0.0295 0.4926 0.7050 0.064 Uiso 1 1 calc GR . . . .
H35B H 0.0310 0.4818 0.6170 0.064 Uiso 1 1 calc GR . . . .
H35C H 0.1656 0.5151 0.6727 0.064 Uiso 1 1 calc GR . . . .
F1B F 0.0321(8) 0.3529(3) 0.4611(5) 0.0637(19) Uani 0.356(6) 1 d D U P A 2
C34 C 0.0727(8) 0.3829(3) 0.6944(4) 0.0510(17) Uani 1 1 d . . . . .
H34A H 0.1321 0.3504 0.7135 0.077 Uiso 1 1 calc GR . . . .
H34B H 0.0113 0.3765 0.6417 0.077 Uiso 1 1 calc GR . . . .
H34C H 0.0064 0.3913 0.7281 0.077 Uiso 1 1 calc GR . . . .
C19 C 0.2230(9) 0.1780(3) 0.5202(4) 0.0465(15) Uani 1 1 d . . . . .
H19A H 0.2173 0.1420 0.4968 0.070 Uiso 1 1 calc GR . . . .
H19B H 0.1412 0.2007 0.4900 0.070 Uiso 1 1 calc GR . . . .
H19C H 0.2127 0.1748 0.5732 0.070 Uiso 1 1 calc GR . . . .
C23 C 1.0690(9) 0.1958(4) 0.7210(5) 0.063(2) Uani 1 1 d . . . . .
H23A H 1.0734 0.1677 0.7601 0.094 Uiso 1 1 calc GR . . . .
H23B H 1.1507 0.2220 0.7399 0.094 Uiso 1 1 calc GR . . . .
H23C H 1.0806 0.1792 0.6731 0.094 Uiso 1 1 calc GR . . . .
C32 C 0.8296(9) 0.4790(4) 0.9116(6) 0.067(3) Uani 1 1 d . . . . .
H32A H 0.7799 0.5134 0.8933 0.101 Uiso 1 1 calc GR . . . .
H32B H 0.9312 0.4787 0.9030 0.101 Uiso 1 1 calc GR . . . .
H32C H 0.8371 0.4750 0.9669 0.101 Uiso 1 1 calc GR . . . .
C22 C 0.8960(9) 0.2519(4) 0.7804(5) 0.061(2) Uani 1 1 d . . . . .
H22A H 0.8048 0.2745 0.7687 0.092 Uiso 1 1 calc GR . . . .
H22B H 0.9845 0.2745 0.8027 0.092 Uiso 1 1 calc GR . . . .
H22C H 0.8868 0.2237 0.8174 0.092 Uiso 1 1 calc GR . . . .
C31 C 0.7841(9) 0.3758(3) 0.9065(6) 0.067(2) Uani 1 1 d . . . . .
H31A H 0.7685 0.3763 0.9587 0.100 Uiso 1 1 calc GR . . . .
H31B H 0.8912 0.3694 0.9097 0.100 Uiso 1 1 calc GR . . . .
H31C H 0.7231 0.3469 0.8763 0.100 Uiso 1 1 calc GR . . . .
P1 P 0.1799(3) 0.37456(9) 0.45744(12) 0.0337(7) Uani 0.644(6) 1 d D U P A 1
F6A F 0.3394(5) 0.40223(16) 0.5040(2) 0.0571(13) Uani 0.644(6) 1 d D U P A 1
F2A F 0.2742(5) 0.32502(19) 0.4313(3) 0.0571(11) Uani 0.644(6) 1 d D U P A 1
F4A F 0.0887(5) 0.42532(15) 0.4829(2) 0.0469(12) Uani 0.644(6) 1 d D U P A 1
F3A F 0.1738(5) 0.34177(15) 0.5358(2) 0.0520(13) Uani 0.644(6) 1 d D U P A 1
F1A F 0.0203(4) 0.34697(16) 0.4109(2) 0.0547(12) Uani 0.644(6) 1 d D U P A 1
F5A F 0.1907(6) 0.40689(18) 0.3794(2) 0.0405(11) Uani 0.644(6) 1 d D U P A 1

loop_
_atom_site_aniso_label
_atom_site_aniso_U_11
_atom_site_aniso_U_22
_atom_site_aniso_U_33
_atom_site_aniso_U_23
_atom_site_aniso_U_13
_atom_site_aniso_U_12
Cu1 0.0273(4) 0.0199(3) 0.0280(3) 0.0025(2) 0.0072(2) -0.0035(2)
P1B 0.057(3) 0.0242(19) 0.066(3) -0.0032(16) 0.028(2) 0.0024(17)
N0AA 0.019(2) 0.0217(17) 0.0228(19) -0.0014(14) 0.0022(16) -0.0013(15)
N2 0.020(2) 0.0174(17) 0.026(2) 0.0006(14) 0.0039(16) -0.0015(15)
N3 0.028(2) 0.0253(19) 0.024(2) 0.0002(15) 0.0073(17) -0.0016(17)
F5B 0.061(4) 0.035(3) 0.071(3) -0.001(2) 0.027(2) 0.001(2)
N1 0.038(3) 0.027(2) 0.031(2) -0.0011(17) 0.017(2) -0.0049(19)
C7 0.014(2) 0.023(2) 0.025(2) -0.0023(17) 0.0012(18) 0.0012(17)
C2 0.022(3) 0.020(2) 0.022(2) -0.0006(16) 0.0041(19) -0.0009(18)
C3 0.018(2) 0.021(2) 0.025(2) -0.0008(17) 0.0023(18) 0.0027(18)
C24 0.024(3) 0.0154(18) 0.023(2) -0.0007(16) 0.0069(19) -0.0014(17)
F2B 0.067(3) 0.0340(18) 0.069(2) -0.0028(16) 0.030(2) 0.0021(17)
C5 0.027(3) 0.028(2) 0.026(2) 0.0004(18) 0.007(2) -0.005(2)
C25 0.030(3) 0.0172(19) 0.026(2) -0.0025(16) 0.006(2) -0.0037(18)
F4B 0.069(4) 0.033(2) 0.073(3) -0.003(2) 0.033(3) 0.002(2)
C6 0.027(3) 0.026(2) 0.023(2) -0.0012(17) 0.008(2) -0.002(2)
C8 0.026(3) 0.026(2) 0.021(2) -0.0008(17) 0.0063(19) 0.0011(19)
C4 0.026(3) 0.021(2) 0.028(2) -0.0027(17) 0.006(2) -0.0019(19)
C28 0.032(3) 0.023(2) 0.023(2) -0.0027(17) 0.001(2) -0.001(2)
C29 0.028(3) 0.0193(19) 0.027(2) -0.0026(17) 0.004(2) 0.0045(19)
C10 0.032(3) 0.027(2) 0.031(3) -0.0011(19) 0.014(2) -0.002(2)
C27 0.041(3) 0.018(2) 0.024(2) -0.0020(16) 0.015(2) -0.001(2)
C30 0.024(3) 0.038(3) 0.024(2) -0.006(2) -0.001(2) 0.001(2)
C11 0.040(4) 0.031(2) 0.035(3) 0.008(2) 0.012(3) 0.000(2)
C17 0.043(3) 0.021(2) 0.025(2) -0.0020(17) 0.017(2) -0.003(2)
C1 0.048(4) 0.022(2) 0.037(3) -0.003(2) 0.016(3) 0.000(2)
C12 0.034(3) 0.022(2) 0.024(2) -0.0006(17) 0.013(2) -0.002(2)
C26 0.024(3) 0.024(2) 0.035(3) -0.0013(18) 0.012(2) 0.0008(19)
C33 0.020(3) 0.040(3) 0.026(2) -0.005(2) 0.000(2) -0.001(2)
C13 0.041(4) 0.031(3) 0.035(3) 0.008(2) 0.015(2) 0.006(2)
F3B 0.067(4) 0.033(3) 0.071(3) -0.003(2) 0.029(2) 0.003(2)
C14 0.055(4) 0.033(3) 0.034(3) 0.010(2) 0.017(3) 0.012(3)
C9 0.039(4) 0.026(2) 0.043(3) 0.005(2) 0.020(3) 0.005(2)
C21 0.031(4) 0.049(3) 0.046(4) 0.011(3) 0.001(3) 0.000(3)
C20 0.040(4) 0.026(2) 0.036(3) 0.001(2) 0.007(2) -0.002(2)
C16 0.061(4) 0.021(2) 0.034(3) -0.004(2) 0.022(3) -0.008(2)
C15 0.074(5) 0.018(2) 0.039(3) 0.002(2) 0.029(3) 0.004(3)
C18 0.029(3) 0.025(2) 0.036(3) -0.0052(19) 0.005(2) -0.003(2)
F6B 0.062(3) 0.044(3) 0.072(4) -0.002(2) 0.028(2) 0.000(2)
C35 0.036(4) 0.053(3) 0.034(3) 0.005(3) 0.002(3) 0.008(3)
F1B 0.066(3) 0.050(3) 0.082(4) -0.002(3) 0.033(2) -0.003(2)
C34 0.034(4) 0.055(4) 0.055(4) -0.006(3) -0.007(3) -0.016(3)
C19 0.044(4) 0.050(3) 0.050(4) -0.006(3) 0.020(3) -0.007(3)
C23 0.038(4) 0.089(6) 0.064(5) 0.003(4) 0.016(4) 0.009(4)
C32 0.028(4) 0.081(5) 0.096(6) -0.052(5) 0.022(4) -0.020(4)
C22 0.032(4) 0.070(5) 0.077(5) -0.026(4) 0.004(4) -0.005(4)
C31 0.037(4) 0.065(5) 0.093(6) 0.018(4) 0.006(4) 0.021(4)
P1 0.0402(14) 0.0205(11) 0.0456(13) -0.0045(9) 0.0208(10) -0.0087(9)
F6A 0.052(2) 0.055(2) 0.062(2) 0.0048(17) 0.0111(15) -0.0115(16)
F2A 0.070(2) 0.0403(15) 0.071(2) 0.0012(13) 0.0361(18) 0.0015(15)
F4A 0.051(2) 0.0422(18) 0.047(2) -0.0095(15) 0.0121(18) -0.0016(16)
F3A 0.066(3) 0.039(2) 0.0576(19) -0.0010(15) 0.0287(17) -0.0070(19)
F1A 0.057(2) 0.060(2) 0.055(2) -0.0165(17) 0.0282(15) -0.0239(16)
F5A 0.044(3) 0.0314(19) 0.0488(18) -0.0046(13) 0.0164(15) -0.0138(17)

loop_
_atom_type_symbol
_atom_type_description
_atom_type_scat_dispersion_real
_atom_type_scat_dispersion_imag
_atom_type_scat_source
C C 0.0033 0.0016 'International Tables Vol C Tables 4.2.6.8 and 6.1.1.4'
H H 0.0000 0.0000 'International Tables Vol C Tables 4.2.6.8 and 6.1.1.4'
Cu Cu 0.3201 1.2651 'International Tables Vol C Tables 4.2.6.8 and 6.1.1.4'
F F 0.0171 0.0103 'International Tables Vol C Tables 4.2.6.8 and 6.1.1.4'
N N 0.0061 0.0033 'International Tables Vol C Tables 4.2.6.8 and 6.1.1.4'
P P 0.1023 0.0942 'International Tables Vol C Tables 4.2.6.8 and 6.1.1.4'

loop_
_geom_angle_atom_site_label_1
_geom_angle_atom_site_label_2
_geom_angle_atom_site_label_3
_geom_angle
N0AA Cu1 N3 149.18(16)
N2 Cu1 N0AA 77.5(2)
N2 Cu1 N3 71.8(3)
N1 Cu1 N0AA 120.8(3)
N1 Cu1 N2 160.34(18)
N1 Cu1 N3 89.5(3)
F5B P1B F2B 88.0(6)
F4B P1B F5B 90.7(3)
F4B P1B F2B 178.1(5)
F3B P1B F5B 178.1(5)
F3B P1B F2B 90.7(3)
F3B P1B F4B 90.7(3)
F6B P1B F5B 89.3(2)
F6B P1B F2B 89.3(2)
F6B P1B F4B 89.3(2)
F6B P1B F3B 89.3(2)
F6B P1B F1B 179.99(8)
F1B P1B F5B 90.7(2)
F1B P1B F2B 90.7(2)
F1B P1B F4B 90.7(2)
F1B P1B F3B 90.7(2)
C2 N0AA Cu1 114.5(4)
C2 N0AA C24 121.4(4)
C24 N0AA Cu1 123.7(3)
C7 N2 Cu1 123.2(4)
C7 N2 C3 119.3(4)
C3 N2 Cu1 116.9(4)
C8 N3 Cu1 112.2(4)
C8 N3 C12 123.4(4)
C12 N3 Cu1 123.0(3)
C10 N1 Cu1 163.7(5)
N2 C7 C6 121.7(5)
N2 C7 C8 116.3(4)
C6 C7 C8 122.0(4)
N0AA C2 C3 116.2(4)
N0AA C2 C1 125.6(5)
C3 C2 C1 118.1(4)
N2 C3 C2 114.2(4)
N2 C3 C4 122.7(5)
C4 C3 C2 123.1(4)
C25 C24 N0AA 119.2(4)
C25 C24 C29 122.8(5)
C29 C24 N0AA 117.8(5)
C6 C5 H5 120.5
C6 C5 C4 119.1(5)
C4 C5 H5 120.5
C24 C25 C26 118.9(5)
C24 C25 C33 121.9(5)
C26 C25 C33 119.3(5)
C7 C6 C5 118.9(5)
C7 C6 H6 120.5
C5 C6 H6 120.5
N3 C8 C7 115.4(4)
N3 C8 C9 126.4(5)
C9 C8 C7 118.1(4)
C3 C4 C5 118.3(5)
C3 C4 H4 120.8
C5 C4 H4 120.8
C29 C28 H28 119.1
C27 C28 H28 119.1
C27 C28 C29 121.9(5)
C24 C29 C28 115.9(5)
C24 C29 C30 122.7(5)
C28 C29 C30 121.3(5)
N1 C10 C11 177.0(6)
C28 C27 H27 119.5
C28 C27 C26 121.0(5)
C26 C27 H27 119.5
C29 C30 H30 107.9
C29 C30 C32 112.3(5)
C29 C30 C31 108.9(5)
C32 C30 H30 107.9
C32 C30 C31 111.8(7)
C31 C30 H30 107.9
C10 C11 H11A 109.5
C10 C11 H11B 109.5
C10 C11 H11C 109.5
H11A C11 H11B 109.5
H11A C11 H11C 109.5
H11B C11 H11C 109.5
C12 C17 C18 119.0(5)
C16 C17 C12 117.5(6)
C16 C17 C18 123.6(5)
C2 C1 H1A 109.5
C2 C1 H1B 109.5
C2 C1 H1C 109.5
H1A C1 H1B 109.5
H1A C1 H1C 109.5
H1B C1 H1C 109.5
C17 C12 N3 118.3(5)
C13 C12 N3 119.2(5)
C13 C12 C17 122.0(5)
C25 C26 H26 120.2
C27 C26 C25 119.6(5)
C27 C26 H26 120.2
C25 C33 H33 107.6
C25 C33 C34 111.2(5)
C35 C33 C25 110.9(5)
C35 C33 H33 107.6
C35 C33 C34 111.6(6)
C34 C33 H33 107.6
C12 C13 C14 117.3(6)
C12 C13 C21 120.9(5)
C14 C13 C21 121.8(6)
C13 C14 H14 119.4
C15 C14 C13 121.3(6)
C15 C14 H14 119.4
C8 C9 H9A 109.5
C8 C9 H9B 109.5
C8 C9 H9C 109.5
H9A C9 H9B 109.5
H9A C9 H9C 109.5
H9B C9 H9C 109.5
C13 C21 H21 107.1
C23 C21 C13 114.3(7)
C23 C21 H21 107.1
C22 C21 C13 111.1(6)
C22 C21 H21 107.1
C22 C21 C23 109.8(6)
H20A C20 H20B 109.5
H20A C20 H20C 109.5
H20B C20 H20C 109.5
C18 C20 H20A 109.5
C18 C20 H20B 109.5
C18 C20 H20C 109.5
C17 C16 H16 119.3
C15 C16 C17 121.3(6)
C15 C16 H16 119.3
C14 C15 H15 119.7
C16 C15 C14 120.6(5)
C16 C15 H15 119.7
C17 C18 C20 110.5(5)
C17 C18 H18 107.4
C17 C18 C19 113.6(5)
C20 C18 H18 107.4
C20 C18 C19 110.1(5)
C19 C18 H18 107.4
C33 C35 H35A 109.5
C33 C35 H35B 109.5
C33 C35 H35C 109.5
H35A C35 H35B 109.5
H35A C35 H35C 109.5
H35B C35 H35C 109.5
C33 C34 H34A 109.5
C33 C34 H34B 109.5
C33 C34 H34C 109.5
H34A C34 H34B 109.5
H34A C34 H34C 109.5
H34B C34 H34C 109.5
C18 C19 H19A 109.5
C18 C19 H19B 109.5
C18 C19 H19C 109.5
H19A C19 H19B 109.5
H19A C19 H19C 109.5
H19B C19 H19C 109.5
C21 C23 H23A 109.5
C21 C23 H23B 109.5
C21 C23 H23C 109.5
H23A C23 H23B 109.5
H23A C23 H23C 109.5
H23B C23 H23C 109.5
C30 C32 H32A 109.5
C30 C32 H32B 109.5
C30 C32 H32C 109.5
H32A C32 H32B 109.5
H32A C32 H32C 109.5
H32B C32 H32C 109.5
C21 C22 H22A 109.5
C21 C22 H22B 109.5
C21 C22 H22C 109.5
H22A C22 H22B 109.5
H22A C22 H22C 109.5
H22B C22 H22C 109.5
C30 C31 H31A 109.5
C30 C31 H31B 109.5
C30 C31 H31C 109.5
H31A C31 H31B 109.5
H31A C31 H31C 109.5
H31B C31 H31C 109.5
F6A P1 F4A 89.4(2)
F6A P1 F3A 89.50(18)
F6A P1 F1A 179.90(6)
F6A P1 F5A 89.45(18)
F2A P1 F6A 89.5(2)
F2A P1 F4A 178.4(3)
F2A P1 F3A 90.6(2)
F2A P1 F1A 90.6(2)
F2A P1 F5A 88.3(4)
F4A P1 F1A 90.5(2)
F3A P1 F4A 90.6(2)
F3A P1 F1A 90.54(18)
F3A P1 F5A 178.5(3)
F5A P1 F4A 90.5(2)
F5A P1 F1A 90.51(18)

loop_
_geom_bond_atom_site_label_1
_geom_bond_atom_site_label_2
_geom_bond_distance
Cu1 N0AA 2.162(7)
Cu1 N2 2.047(6)
Cu1 N3 2.457(6)
Cu1 N1 1.912(6)
P1B F5B 1.604(6)
P1B F2B 1.604(6)
P1B F4B 1.604(6)
P1B F3B 1.604(6)
P1B F6B 1.604(7)
P1B F1B 1.604(7)
N0AA C2 1.289(7)
N0AA C24 1.444(7)
N2 C7 1.341(7)
N2 C3 1.352(7)
N3 C8 1.273(7)
N3 C12 1.434(7)
N1 C10 1.137(7)
C7 C6 1.393(7)
C7 C8 1.510(8)
C2 C3 1.507(7)
C2 C1 1.511(8)
C3 C4 1.380(7)
C24 C25 1.387(9)
C24 C29 1.411(8)
C5 H5 0.9300
C5 C6 1.397(8)
C5 C4 1.400(8)
C25 C26 1.409(8)
C25 C33 1.520(7)
C6 H6 0.9300
C8 C9 1.507(8)
C4 H4 0.9300
C28 H28 0.9300
C28 C29 1.419(8)
C28 C27 1.372(9)
C29 C30 1.507(9)
C10 C11 1.471(8)
C27 H27 0.9300
C27 C26 1.384(8)
C30 H30 0.9800
C30 C32 1.524(9)
C30 C31 1.529(10)
C11 H11A 0.9600
C11 H11B 0.9600
C11 H11C 0.9600
C17 C12 1.416(8)
C17 C16 1.401(8)
C17 C18 1.512(8)
C1 H1A 0.9600
C1 H1B 0.9600
C1 H1C 0.9600
C12 C13 1.405(9)
C26 H26 0.9300
C33 H33 0.9800
C33 C35 1.519(9)
C33 C34 1.536(9)
C13 C14 1.410(9)
C13 C21 1.526(10)
C14 H14 0.9300
C14 C15 1.374(10)
C9 H9A 0.9600
C9 H9B 0.9600
C9 H9C 0.9600
C21 H21 0.9800
C21 C23 1.517(11)
C21 C22 1.515(11)
C20 H20A 0.9600
C20 H20B 0.9600
C20 H20C 0.9600
C20 C18 1.532(9)
C16 H16 0.9300
C16 C15 1.373(10)
C15 H15 0.9300
C18 H18 0.9800
C18 C19 1.541(10)
C35 H35A 0.9600
C35 H35B 0.9600
C35 H35C 0.9600
C34 H34A 0.9600
C34 H34B 0.9600
C34 H34C 0.9600
C19 H19A 0.9600
C19 H19B 0.9600
C19 H19C 0.9600
C23 H23A 0.9600
C23 H23B 0.9600
C23 H23C 0.9600
C32 H32A 0.9600
C32 H32B 0.9600
C32 H32C 0.9600
C22 H22A 0.9600
C22 H22B 0.9600
C22 H22C 0.9600
C31 H31A 0.9600
C31 H31B 0.9600
C31 H31C 0.9600
P1 F6A 1.600(5)
P1 F2A 1.599(4)
P1 F4A 1.601(4)
P1 F3A 1.600(4)
P1 F1A 1.601(5)
P1 F5A 1.600(4)

loop_
_geom_torsion_atom_site_label_1
_geom_torsion_atom_site_label_2
_geom_torsion_atom_site_label_3
_geom_torsion_atom_site_label_4
_geom_torsion
Cu1 N0AA C2 C3 2.3(5)
Cu1 N0AA C2 C1 -176.8(4)
Cu1 N0AA C24 C25 -85.6(5)
Cu1 N0AA C24 C29 89.4(5)
Cu1 N2 C7 C6 170.6(4)
Cu1 N2 C7 C8 -11.1(6)
Cu1 N2 C3 C2 9.5(6)
Cu1 N2 C3 C4 -171.6(4)
Cu1 N3 C8 C7 -8.4(6)
Cu1 N3 C8 C9 168.3(5)
Cu1 N3 C12 C17 85.7(5)
Cu1 N3 C12 C13 -85.9(6)
N0AA C2 C3 N2 -7.7(7)
N0AA C2 C3 C4 173.4(5)
N0AA C24 C25 C26 174.4(4)
N0AA C24 C25 C33 -4.7(6)
N0AA C24 C29 C28 -175.1(4)
N0AA C24 C29 C30 1.8(7)
N2 C7 C6 C5 1.4(8)
N2 C7 C8 N3 12.8(7)
N2 C7 C8 C9 -164.3(5)
N2 C3 C4 C5 -0.6(8)
N3 C12 C13 C14 172.2(5)
N3 C12 C13 C21 -6.5(8)
C7 N2 C3 C2 -179.0(4)
C7 N2 C3 C4 -0.1(8)
C2 N0AA C24 C25 100.9(5)
C2 N0AA C24 C29 -84.0(6)
C2 C3 C4 C5 178.2(5)
C3 N2 C7 C6 -0.3(7)
C3 N2 C7 C8 178.1(4)
C24 N0AA C2 C3 176.3(4)
C24 N0AA C2 C1 -2.9(8)
C24 C25 C26 C27 1.2(7)
C24 C25 C33 C35 -116.0(5)
C24 C25 C33 C34 119.2(6)
C24 C29 C30 C32 129.9(6)
C24 C29 C30 C31 -105.7(6)
C25 C24 C29 C28 -0.3(7)
C25 C24 C29 C30 176.6(4)
C6 C7 C8 N3 -168.9(5)
C6 C7 C8 C9 14.1(7)
C6 C5 C4 C3 1.6(8)
C8 N3 C12 C17 -109.0(6)
C8 N3 C12 C13 79.4(7)
C8 C7 C6 C5 -176.9(5)
C4 C5 C6 C7 -2.0(8)
C28 C29 C30 C32 -53.3(7)
C28 C29 C30 C31 71.1(7)
C28 C27 C26 C25 -1.3(7)
C29 C24 C25 C26 -0.4(7)
C29 C24 C25 C33 -179.4(4)
C29 C28 C27 C26 0.7(7)
C27 C28 C29 C24 0.2(7)
C27 C28 C29 C30 -176.8(4)
C17 C12 C13 C14 0.9(8)
C17 C12 C13 C21 -177.8(5)
C17 C16 C15 C14 1.1(9)
C1 C2 C3 N2 171.5(5)
C1 C2 C3 C4 -7.4(8)
C12 N3 C8 C7 -175.2(5)
C12 N3 C8 C9 1.6(9)
C12 C17 C16 C15 -0.2(8)
C12 C17 C18 C20 83.8(6)
C12 C17 C18 C19 -151.8(5)
C12 C13 C14 C15 0.0(8)
C12 C13 C21 C23 -145.6(6)
C12 C13 C21 C22 89.5(7)
C26 C25 C33 C35 64.9(6)
C26 C25 C33 C34 -59.9(7)
C33 C25 C26 C27 -179.7(4)
C13 C14 C15 C16 -1.0(9)
C14 C13 C21 C23 35.7(9)
C14 C13 C21 C22 -89.2(8)
C21 C13 C14 C15 178.7(6)
C16 C17 C12 N3 -172.2(5)
C16 C17 C12 C13 -0.8(8)
C16 C17 C18 C20 -95.1(6)
C16 C17 C18 C19 29.2(7)
C18 C17 C12 N3 8.7(7)
C18 C17 C12 C13 -179.9(5)
C18 C17 C16 C15 178.8(5)
